data_4331632
loop_
_publ_author_name
'Takahiko Ogawa'
'Yuji Kajita'
'Yuko Wasada-Tsutsui'
'Hiroaki Wasada'
'Hideki Masuda'

_publ_contact_author_address 'gokiso-cho, showa-ku, nagoya 466-8555, Japan'
_publ_contact_author_email masuda.hideki@nitech.ac.jp
_publ_contact_author_fax +81-52-735-5209
_publ_contact_author_name 'Hideki Masuda'
_publ_contact_author_phone +81-52-735-5228
_publ_section_title
;
 Preparation, Characterization, and Reactivity of Dinitrogen Molybdenum
 Complexes with Bis(diphenylphosphino)amine Derivative Ligands that Form a
 Unique 4-Membered P-N-P Chelate Ring
;
_journal_name_full 'Inorganic Chemistry'
_journal_page_first 182
_journal_page_last 195
_journal_paper_doi 10.1021/ic301577a
_journal_volume 52
_journal_year 2013
_chemical_formula_moiety 'C64 H58 Cl2 Mo N2 O P4 '
_chemical_formula_sum 'C64 H58 Cl2 Mo N2 O P4'
_chemical_formula_weight 1161.92
_space_group_IT_number 2
_symmetry_cell_setting triclinic
_symmetry_Int_Tables_number 2
_symmetry_space_group_name_Hall '-P 1'
_symmetry_space_group_name_H-M 'P -1'
_cell_angle_alpha 89.589(4)
_cell_angle_beta 79.536(4)
_cell_angle_gamma 74.163(3)
_cell_formula_units_Z 2
_cell_length_a 11.57560(10)
_cell_length_b 12.6994(2)
_cell_length_c 20.0643(5)
_cell_measurement_reflns_used 6975
_cell_measurement_temperature 173.1
_cell_measurement_theta_max 27.5
_cell_measurement_theta_min 3.0
_cell_volume 2787.56(10)
_computing_cell_refinement CrystalClear
_computing_data_collection CrystalClear
_computing_data_reduction CrystalStructure
_computing_publication_material 'CrystalStructure 3.8'
_computing_structure_refinement CRYSTALS
_computing_structure_solution SIR92
_diffrn_ambient_temperature 173.1
_diffrn_detector_area_resol_mean 7.31
_diffrn_measured_fraction_theta_full 0.957
_diffrn_measured_fraction_theta_max 0.957
_diffrn_measurement_device_type 'Rigaku Mercury'
_diffrn_measurement_method \w
_diffrn_radiation_type 'Mo K\a'
_diffrn_radiation_wavelength 0.71070
_diffrn_reflns_av_R_equivalents 0.034
_diffrn_reflns_limit_h_max 12
_diffrn_reflns_limit_h_min -15
_diffrn_reflns_limit_k_max 16
_diffrn_reflns_limit_k_min -16
_diffrn_reflns_limit_l_max 26
_diffrn_reflns_limit_l_min -25
_diffrn_reflns_number 22279
_diffrn_reflns_theta_full 27.47
_diffrn_reflns_theta_max 27.47
_exptl_absorpt_coefficient_mu 0.490
_exptl_absorpt_correction_T_max 0.929
_exptl_absorpt_correction_T_min 0.895
_exptl_absorpt_correction_type numerical
_exptl_absorpt_process_details
;
    Higashi, T. (1999). Program for Absorption Correction.
    Rigaku Corporation, Tokyo, Japan.
;
_exptl_crystal_colour orange
_exptl_crystal_density_diffrn 1.384
_exptl_crystal_description block
_exptl_crystal_F_000 1200.00
_exptl_crystal_size_max 0.30
_exptl_crystal_size_mid 0.20
_exptl_crystal_size_min 0.15
_refine_diff_density_max 3.37
_refine_diff_density_min -1.92
_refine_ls_extinction_method none
_refine_ls_goodness_of_fit_ref 1.002
_refine_ls_hydrogen_treatment refall
_refine_ls_number_parameters 725
_refine_ls_number_reflns 17090
_refine_ls_R_factor_gt 0.0550
_refine_ls_shift/su_max 0.0015
_refine_ls_structure_factor_coef Fsqd
_refine_ls_weighting_details 'w = 1/[0.0024Fo^2^ + 1.0000\s(Fo^2^)]/(4Fo^2^)'
_refine_ls_weighting_scheme calc
_refine_ls_wR_factor_ref 0.1548
_reflns_number_gt 16950
_reflns_number_total 12196
_reflns_threshold_expression F^2^>2.0\s(F^2^)
_cod_data_source_file ic301577a_si_002_2.cif
_cod_data_source_block 1Ph
_cod_original_cell_volume 2787.56(9)
_cod_original_formula_sum 'C64 H58 Cl2 Mo N2 O P4 '
_cod_database_code 4331632

loop_
_symmetry_equiv_pos_site_id
_symmetry_equiv_pos_as_xyz
1 +X,+Y,+Z
2 -X,-Y,-Z

loop_
_atom_site_label
_atom_site_type_symbol
_atom_site_fract_x
_atom_site_fract_y
_atom_site_fract_z
_atom_site_U_iso_or_equiv
_atom_site_adp_type
_atom_site_occupancy
_atom_site_symmetry_multiplicity
_atom_site_calc_flag
_atom_site_refinement_flags
Mo(1) Mo 0.33813(2) 0.18771(2) 0.736170(10) 0.02478(7) Uani 1.00 1 d .
Cl(1) Cl 0.34482(7) 0.05628(6) 0.64972(4) 0.03380(19) Uani 1.00 1 d .
Cl(2) Cl 0.33478(7) 0.31766(6) 0.82338(4) 0.03522(19) Uani 1.00 1 d .
P(1) P 0.39879(6) 0.30857(6) 0.64664(4) 0.02508(18) Uani 1.00 1 d .
P(2) P 0.16111(6) 0.31287(6) 0.69413(4) 0.02499(18) Uani 1.00 1 d .
P(3) P 0.27885(6) 0.06168(6) 0.82215(4) 0.02628(19) Uani 1.00 1 d .
P(4) P 0.51484(6) 0.05372(6) 0.77060(4) 0.02527(18) Uani 1.00 1 d .
O(1) O 0.7816(7) 0.4200(5) 0.0746(3) 0.213(3) Uani 1.00 1 d .
N(1) N 0.25194(19) 0.36915(17) 0.63488(11) 0.0255(6) Uani 1.00 1 d .
N(2) N 0.4274(2) -0.00948(18) 0.82787(11) 0.0281(6) Uani 1.00 1 d .
C(1) C 0.4906(2) 0.2654(2) 0.56242(15) 0.0307(7) Uani 1.00 1 d .
C(2) C 0.5568(2) 0.1571(2) 0.54815(16) 0.0387(8) Uani 1.00 1 d .
C(3) C 0.6288(3) 0.1243(3) 0.48437(18) 0.0530(11) Uani 1.00 1 d .
C(4) C 0.6346(3) 0.1979(3) 0.43493(17) 0.0527(11) Uani 1.00 1 d .
C(5) C 0.5686(2) 0.3066(3) 0.44812(17) 0.0467(10) Uani 1.00 1 d .
C(6) C 0.4977(2) 0.3417(2) 0.51163(15) 0.0357(8) Uani 1.00 1 d .
C(7) C 0.4613(2) 0.4168(2) 0.67040(14) 0.0272(7) Uani 1.00 1 d .
C(8) C 0.3922(2) 0.5040(2) 0.71493(15) 0.0360(8) Uani 1.00 1 d .
C(9) C 0.4462(2) 0.5762(2) 0.73862(16) 0.0418(9) Uani 1.00 1 d .
C(10) C 0.5707(2) 0.5630(2) 0.71989(17) 0.0434(9) Uani 1.00 1 d .
C(11) C 0.6402(2) 0.4757(2) 0.67659(17) 0.0461(10) Uani 1.00 1 d .
C(12) C 0.5867(2) 0.4039(2) 0.65116(16) 0.0370(8) Uani 1.00 1 d .
C(13) C 0.2115(2) 0.4485(2) 0.58671(15) 0.0294(7) Uani 1.00 1 d .
C(14) C 0.1825(2) 0.5608(2) 0.60226(17) 0.0395(9) Uani 1.00 1 d .
C(15) C 0.1428(3) 0.6352(2) 0.5541(2) 0.0523(11) Uani 1.00 1 d .
C(16) C 0.1294(3) 0.5997(3) 0.4931(2) 0.0574(12) Uani 1.00 1 d .
C(17) C 0.1586(3) 0.4892(3) 0.4768(2) 0.0584(12) Uani 1.00 1 d .
C(18) C 0.1983(2) 0.4148(2) 0.52391(16) 0.0416(9) Uani 1.00 1 d .
C(19) C 0.0681(2) 0.2525(2) 0.64975(14) 0.0271(7) Uani 1.00 1 d .
C(20) C 0.1188(2) 0.1906(2) 0.58840(15) 0.0329(8) Uani 1.00 1 d .
C(21) C 0.0515(2) 0.1337(2) 0.56006(16) 0.0392(9) Uani 1.00 1 d .
C(22) C -0.0654(2) 0.1355(2) 0.59240(18) 0.0434(10) Uani 1.00 1 d .
C(23) C -0.1150(2) 0.1948(2) 0.65263(18) 0.0427(9) Uani 1.00 1 d .
C(24) C -0.0488(2) 0.2525(2) 0.68126(16) 0.0341(8) Uani 1.00 1 d .
C(25) C 0.0463(2) 0.4317(2) 0.73872(15) 0.0307(7) Uani 1.00 1 d .
C(26) C -0.0367(2) 0.5037(2) 0.70531(16) 0.0364(8) Uani 1.00 1 d .
C(27) C -0.1169(2) 0.5992(2) 0.73817(18) 0.0437(9) Uani 1.00 1 d .
C(28) C -0.1136(3) 0.6244(2) 0.80338(19) 0.0546(11) Uani 1.00 1 d .
C(29) C -0.0334(3) 0.5541(3) 0.83800(19) 0.0610(12) Uani 1.00 1 d .
C(30) C 0.0461(3) 0.4588(2) 0.80497(17) 0.0488(10) Uani 1.00 1 d .
C(31) C 0.2021(2) -0.0373(2) 0.79971(15) 0.0315(7) Uani 1.00 1 d .
C(32) C 0.1218(2) -0.0043(2) 0.75548(17) 0.0459(10) Uani 1.00 1 d .
C(33) C 0.0594(3) -0.0731(3) 0.73557(19) 0.0556(12) Uani 1.00 1 d .
C(34) C 0.0769(3) -0.1771(3) 0.75862(19) 0.0538(11) Uani 1.00 1 d .
C(35) C 0.1548(2) -0.2112(2) 0.80333(18) 0.0465(10) Uani 1.00 1 d .
C(36) C 0.2170(2) -0.1414(2) 0.82437(17) 0.0386(9) Uani 1.00 1 d .
C(37) C 0.1984(2) 0.1084(2) 0.90868(14) 0.0308(7) Uani 1.00 1 d .
C(38) C 0.0840(2) 0.0933(2) 0.93421(16) 0.0403(9) Uani 1.00 1 d .
C(39) C 0.0209(2) 0.1377(2) 0.99707(17) 0.0475(10) Uani 1.00 1 d .
C(40) C 0.0695(3) 0.1974(2) 1.03642(17) 0.0488(10) Uani 1.00 1 d .
C(41) C 0.1816(3) 0.2136(2) 1.01176(16) 0.0441(9) Uani 1.00 1 d .
C(42) C 0.2461(2) 0.1697(2) 0.94799(15) 0.0349(8) Uani 1.00 1 d .
C(43) C 0.4667(2) -0.0977(2) 0.87085(14) 0.0272(7) Uani 1.00 1 d .
C(44) C 0.4457(3) -0.0813(2) 0.94050(16) 0.0441(9) Uani 1.00 1 d .
C(45) C 0.4813(3) -0.1677(2) 0.98168(17) 0.0478(10) Uani 1.00 1 d .
C(46) C 0.5411(3) -0.2715(2) 0.95392(18) 0.0461(10) Uani 1.00 1 d .
C(47) C 0.5633(3) -0.2882(2) 0.88414(17) 0.0470(10) Uani 1.00 1 d .
C(48) C 0.5264(2) -0.2029(2) 0.84344(16) 0.0387(8) Uani 1.00 1 d .
C(49) C 0.6205(2) -0.0522(2) 0.71057(14) 0.0279(7) Uani 1.00 1 d .
C(50) C 0.5798(2) -0.1287(2) 0.67824(14) 0.0320(8) Uani 1.00 1 d .
C(51) C 0.6588(2) -0.2014(2) 0.62785(15) 0.0342(8) Uani 1.00 1 d .
C(52) C 0.7783(2) -0.1982(2) 0.60800(15) 0.0388(8) Uani 1.00 1 d .
C(53) C 0.8193(2) -0.1218(2) 0.63812(15) 0.0377(8) Uani 1.00 1 d .
C(54) C 0.7422(2) -0.0502(2) 0.68924(15) 0.0356(8) Uani 1.00 1 d .
C(55) C 0.6206(2) 0.0950(2) 0.81602(14) 0.0312(7) Uani 1.00 1 d .
C(56) C 0.6958(2) 0.0230(2) 0.85320(16) 0.0394(9) Uani 1.00 1 d .
C(57) C 0.7794(3) 0.0571(2) 0.88193(18) 0.0501(11) Uani 1.00 1 d .
C(58) C 0.7898(3) 0.1621(3) 0.87336(19) 0.0520(11) Uani 1.00 1 d .
C(59) C 0.7161(2) 0.2347(2) 0.83691(18) 0.0476(10) Uani 1.00 1 d .
C(60) C 0.6312(2) 0.2002(2) 0.80812(16) 0.0366(8) Uani 1.00 1 d .
C(61) C 0.6641(9) 0.4419(10) 0.0616(4) 0.252(6) Uani 1.00 1 d .
C(62) C 0.6685(8) 0.4281(6) -0.0071(3) 0.177(4) Uani 1.00 1 d .
C(63) C 0.7795(6) 0.4537(6) -0.0384(3) 0.154(3) Uani 1.00 1 d .
C(64) C 0.8369(6) 0.4711(6) 0.0178(4) 0.151(3) Uani 1.00 1 d .
H(1) H 0.6181 0.5134 0.0790 0.350 Uiso 1.00 1 c R
H(2) H 0.3071 0.5128 0.7290 0.042 Uiso 1.00 1 c R
H(3) H 0.6897 -0.0499 0.8582 0.048 Uiso 1.00 1 c R
H(4) H -0.0373 0.4866 0.6594 0.043 Uiso 1.00 1 c R
H(5) H 0.1995 0.1885 0.5666 0.039 Uiso 1.00 1 c R
H(6) H 0.0512 0.0509 0.9079 0.048 Uiso 1.00 1 c R
H(7) H 0.7711 0.0019 0.7103 0.044 Uiso 1.00 1 c R
H(8) H 0.4535 0.4165 0.5210 0.044 Uiso 1.00 1 c R
H(9) H 0.3238 0.1809 0.9310 0.042 Uiso 1.00 1 c R
H(10) H 0.5516 0.1054 0.5822 0.045 Uiso 1.00 1 c R
H(11) H 0.5795 0.2495 0.7831 0.045 Uiso 1.00 1 c R
H(12) H 0.6351 0.3442 0.6211 0.044 Uiso 1.00 1 c R
H(13) H 0.4970 -0.1297 0.6908 0.039 Uiso 1.00 1 c R
H(14) H -0.1732 0.6465 0.7147 0.051 Uiso 1.00 1 c R
H(15) H -0.1957 0.1966 0.6742 0.053 Uiso 1.00 1 c R
H(16) H 0.2696 -0.1645 0.8561 0.047 Uiso 1.00 1 c R
H(17) H 0.6833 0.1748 0.3913 0.064 Uiso 1.00 1 c R
H(18) H -0.0840 0.2926 0.7232 0.041 Uiso 1.00 1 c R
H(19) H 0.4655 -0.1552 1.0295 0.056 Uiso 1.00 1 c R
H(20) H 0.0864 0.0929 0.5183 0.049 Uiso 1.00 1 c R
H(21) H -0.1107 0.0957 0.5731 0.057 Uiso 1.00 1 c R
H(22) H 0.1255 0.7114 0.5644 0.062 Uiso 1.00 1 c R
H(23) H 0.1900 0.5852 0.6455 0.048 Uiso 1.00 1 c R
H(24) H 0.6304 -0.2538 0.6069 0.042 Uiso 1.00 1 c R
H(25) H 0.5422 -0.2155 0.7956 0.046 Uiso 1.00 1 c R
H(26) H 0.7237 0.3069 0.8312 0.060 Uiso 1.00 1 c R
H(27) H 0.8322 -0.2489 0.5739 0.045 Uiso 1.00 1 c R
H(28) H 0.9011 -0.1187 0.6240 0.045 Uiso 1.00 1 c R
H(29) H 0.3970 0.6364 0.7680 0.050 Uiso 1.00 1 c R
H(30) H -0.0578 0.1281 1.0132 0.055 Uiso 1.00 1 c R
H(31) H 0.8293 0.0081 0.9080 0.063 Uiso 1.00 1 c R
H(32) H 0.5716 0.3577 0.4135 0.058 Uiso 1.00 1 c R
H(33) H 0.6762 0.0503 0.4753 0.062 Uiso 1.00 1 c R
H(34) H 0.4057 -0.0098 0.9601 0.052 Uiso 1.00 1 c R
H(35) H 0.2153 0.2561 1.0375 0.052 Uiso 1.00 1 c R
H(36) H 0.0271 0.2254 1.0805 0.055 Uiso 1.00 1 c R
H(37) H 0.6037 -0.3595 0.8644 0.054 Uiso 1.00 1 c R
H(38) H 0.0036 -0.0478 0.7058 0.075 Uiso 1.00 1 c R
H(39) H -0.1674 0.6904 0.8252 0.061 Uiso 1.00 1 c R
H(40) H 0.1029 0.4114 0.8282 0.054 Uiso 1.00 1 c R
H(41) H 0.5666 -0.3306 0.9821 0.056 Uiso 1.00 1 c R
H(42) H 0.1662 -0.2826 0.8204 0.055 Uiso 1.00 1 c R
H(43) H 0.0356 -0.2249 0.7436 0.069 Uiso 1.00 1 c R
H(44) H 0.2173 0.3386 0.5131 0.052 Uiso 1.00 1 c R
H(45) H 0.8488 0.1844 0.8929 0.066 Uiso 1.00 1 c R
H(46) H 0.1098 0.0673 0.7387 0.062 Uiso 1.00 1 c R
H(47) H -0.0333 0.5705 0.8841 0.068 Uiso 1.00 1 c R
H(48) H 0.6070 0.6137 0.7365 0.054 Uiso 1.00 1 c R
H(49) H 0.7260 0.4647 0.6643 0.056 Uiso 1.00 1 c R
H(50) H 0.0993 0.6516 0.4616 0.071 Uiso 1.00 1 c R
H(51) H 0.1508 0.4647 0.4337 0.075 Uiso 1.00 1 c R
H(52) H 0.6259 0.3897 0.0828 0.350 Uiso 1.00 1 c R
H(53) H 0.6648 0.3580 -0.0212 0.247 Uiso 1.00 1 c R
H(54) H 0.6027 0.4830 -0.0194 0.247 Uiso 1.00 1 c R
H(55) H 0.8299 0.3915 -0.0657 0.180 Uiso 1.00 1 c R
H(56) H 0.7673 0.5162 -0.0654 0.180 Uiso 1.00 1 c R
H(57) H 0.8225 0.5472 0.0274 0.199 Uiso 1.00 1 c R
H(58) H 0.9224 0.4371 0.0080 0.199 Uiso 1.00 1 c R

loop_
_atom_site_aniso_label
_atom_site_aniso_U_11
_atom_site_aniso_U_22
_atom_site_aniso_U_33
_atom_site_aniso_U_12
_atom_site_aniso_U_13
_atom_site_aniso_U_23
Mo(1) 0.02347(15) 0.02302(14) 0.02837(14) -0.00637(11) -0.00621(10) -0.00067(10)
Cl(1) 0.0375(4) 0.0289(3) 0.0363(4) -0.0071(3) -0.0131(3) -0.0056(3)
Cl(2) 0.0360(4) 0.0316(3) 0.0380(4) -0.0093(3) -0.0065(3) -0.0085(3)
P(1) 0.0241(3) 0.0221(3) 0.0287(3) -0.0066(2) -0.0036(2) -0.0025(2)
P(2) 0.0231(3) 0.0242(3) 0.0282(3) -0.0069(3) -0.0053(3) 0.0011(3)
P(3) 0.0248(3) 0.0254(3) 0.0291(3) -0.0076(3) -0.0053(3) -0.0003(3)
P(4) 0.0242(3) 0.0242(3) 0.0279(3) -0.0066(2) -0.0061(3) -0.0014(3)
O(1) 0.301(8) 0.205(6) 0.162(5) -0.117(6) -0.042(6) 0.024(4)
N(1) 0.0249(12) 0.0241(11) 0.0278(12) -0.0058(9) -0.0076(9) 0.0050(9)
N(2) 0.0262(12) 0.0290(12) 0.0284(12) -0.0060(10) -0.0053(9) 0.0009(10)
C(1) 0.0277(15) 0.0314(15) 0.0333(15) -0.0103(12) -0.0032(12) -0.0082(12)
C(2) 0.0367(17) 0.0343(17) 0.0423(18) -0.0068(13) -0.0043(14) -0.0072(14)
C(3) 0.048(2) 0.047(2) 0.059(2) -0.0093(17) -0.0032(18) -0.0202(18)
C(4) 0.045(2) 0.075(2) 0.0382(19) -0.0264(19) 0.0073(15) -0.0201(18)
C(5) 0.0422(19) 0.066(2) 0.0366(18) -0.0268(17) -0.0009(14) 0.0021(16)
C(6) 0.0332(16) 0.0412(18) 0.0344(16) -0.0147(13) -0.0034(13) -0.0018(14)
C(7) 0.0268(15) 0.0245(14) 0.0309(15) -0.0068(11) -0.0070(11) -0.0009(11)
C(8) 0.0295(16) 0.0351(16) 0.0409(17) -0.0080(12) -0.0013(13) -0.0081(13)
C(9) 0.0463(19) 0.0348(17) 0.0430(18) -0.0139(14) -0.0005(15) -0.0132(14)
C(10) 0.0454(19) 0.0408(18) 0.050(2) -0.0247(15) -0.0048(15) -0.0109(15)
C(11) 0.0307(17) 0.052(2) 0.058(2) -0.0171(15) -0.0042(15) -0.0122(17)
C(12) 0.0274(16) 0.0362(17) 0.0466(19) -0.0099(13) -0.0025(13) -0.0094(14)
C(13) 0.0173(13) 0.0298(15) 0.0402(16) -0.0076(11) -0.0014(11) 0.0014(13)
C(14) 0.0421(18) 0.0304(16) 0.0465(19) -0.0104(14) -0.0090(15) 0.0025(14)
C(15) 0.046(2) 0.0286(17) 0.080(2) -0.0067(15) -0.0114(19) 0.0147(18)
C(16) 0.048(2) 0.056(2) 0.072(2) -0.0162(19) -0.0213(19) 0.034(2)
C(17) 0.075(2) 0.060(2) 0.053(2) -0.027(2) -0.032(2) 0.025(2)
C(18) 0.050(2) 0.0420(19) 0.0385(18) -0.0175(15) -0.0150(15) 0.0105(15)
C(19) 0.0240(14) 0.0273(14) 0.0317(15) -0.0085(11) -0.0075(11) 0.0074(11)
C(20) 0.0340(16) 0.0296(15) 0.0356(16) -0.0083(12) -0.0092(13) 0.0052(12)
C(21) 0.050(2) 0.0321(16) 0.0392(18) -0.0117(14) -0.0159(15) 0.0007(14)
C(22) 0.047(2) 0.0358(17) 0.060(2) -0.0227(15) -0.0250(17) 0.0065(16)
C(23) 0.0336(17) 0.0421(18) 0.058(2) -0.0190(14) -0.0106(15) 0.0093(16)
C(24) 0.0302(16) 0.0300(15) 0.0432(18) -0.0095(12) -0.0078(13) 0.0024(13)
C(25) 0.0211(14) 0.0322(15) 0.0371(16) -0.0050(11) -0.0042(12) -0.0045(12)
C(26) 0.0323(16) 0.0363(17) 0.0400(18) -0.0067(13) -0.0090(13) 0.0051(14)
C(27) 0.0279(17) 0.0371(18) 0.063(2) -0.0026(14) -0.0092(15) 0.0047(16)
C(28) 0.041(2) 0.044(2) 0.067(2) 0.0016(16) -0.0022(18) -0.0168(18)
C(29) 0.047(2) 0.074(2) 0.050(2) 0.005(2) -0.0092(18) -0.019(2)
C(30) 0.043(2) 0.052(2) 0.0386(19) 0.0068(16) -0.0055(15) -0.0076(16)
C(31) 0.0271(15) 0.0324(15) 0.0367(16) -0.0126(12) -0.0030(12) -0.0011(13)
C(32) 0.051(2) 0.0444(19) 0.058(2) -0.0278(16) -0.0285(17) 0.0177(17)
C(33) 0.061(2) 0.068(2) 0.058(2) -0.041(2) -0.0263(19) 0.011(2)
C(34) 0.052(2) 0.057(2) 0.063(2) -0.0324(18) -0.0111(19) -0.0070(19)
C(35) 0.0360(18) 0.0333(18) 0.068(2) -0.0117(14) -0.0012(17) -0.0024(16)
C(36) 0.0338(17) 0.0329(16) 0.051(2) -0.0101(13) -0.0105(14) 0.0051(14)
C(37) 0.0319(16) 0.0283(15) 0.0301(15) -0.0055(12) -0.0050(12) 0.0020(12)
C(38) 0.0350(17) 0.0460(19) 0.0390(18) -0.0141(14) -0.0004(14) -0.0052(14)
C(39) 0.0352(18) 0.051(2) 0.050(2) -0.0122(15) 0.0076(15) -0.0035(17)
C(40) 0.057(2) 0.048(2) 0.0321(17) -0.0081(17) 0.0062(15) -0.0063(15)
C(41) 0.050(2) 0.0413(18) 0.0383(18) -0.0093(15) -0.0059(15) -0.0093(15)
C(42) 0.0332(16) 0.0347(16) 0.0362(16) -0.0115(13) -0.0014(13) -0.0066(13)
C(43) 0.0212(14) 0.0303(15) 0.0300(15) -0.0065(11) -0.0055(11) 0.0037(12)
C(44) 0.054(2) 0.0398(19) 0.0358(17) -0.0023(15) -0.0168(15) 0.0042(15)
C(45) 0.059(2) 0.051(2) 0.0315(17) -0.0080(17) -0.0147(16) 0.0058(16)
C(46) 0.052(2) 0.0413(19) 0.047(2) -0.0102(16) -0.0188(16) 0.0163(16)
C(47) 0.059(2) 0.0335(17) 0.0427(19) -0.0077(16) -0.0038(16) 0.0029(15)
C(48) 0.0496(19) 0.0289(15) 0.0349(17) -0.0088(14) -0.0039(14) 0.0038(13)
C(49) 0.0306(15) 0.0259(14) 0.0287(14) -0.0087(12) -0.0075(12) 0.0043(11)
C(50) 0.0317(16) 0.0358(16) 0.0321(15) -0.0124(13) -0.0102(12) 0.0045(13)
C(51) 0.0353(17) 0.0343(16) 0.0361(16) -0.0123(13) -0.0101(13) -0.0044(13)
C(52) 0.0385(18) 0.0400(18) 0.0332(16) -0.0060(14) -0.0019(13) -0.0094(13)
C(53) 0.0315(16) 0.0460(18) 0.0363(17) -0.0145(14) -0.0017(13) -0.0050(14)
C(54) 0.0324(16) 0.0414(17) 0.0358(16) -0.0160(13) -0.0044(13) -0.0036(13)
C(55) 0.0258(15) 0.0370(16) 0.0301(15) -0.0088(12) -0.0028(12) -0.0103(12)
C(56) 0.0347(17) 0.0390(18) 0.0477(19) -0.0104(14) -0.0152(15) -0.0005(15)
C(57) 0.049(2) 0.054(2) 0.055(2) -0.0127(17) -0.0310(17) 0.0053(18)
C(58) 0.041(2) 0.060(2) 0.065(2) -0.0189(17) -0.0266(18) -0.0069(19)
C(59) 0.0411(19) 0.0438(19) 0.064(2) -0.0197(15) -0.0138(17) -0.0065(17)
C(60) 0.0302(16) 0.0364(17) 0.0456(19) -0.0084(13) -0.0147(14) 0.0028(14)
C(61) 0.243(10) 0.475(19) 0.156(9) -0.295(12) -0.041(8) 0.010(10)
C(62) 0.271(9) 0.240(9) 0.106(5) -0.209(8) -0.044(6) 0.005(6)
C(63) 0.149(6) 0.217(8) 0.085(5) -0.038(6) -0.018(4) 0.051(5)
C(64) 0.158(6) 0.156(7) 0.182(7) -0.091(5) -0.072(6) 0.079(6)

loop_
_atom_type_symbol
_atom_type_description
_atom_type_scat_dispersion_real
_atom_type_scat_dispersion_imag
_atom_type_scat_source
C C 0.003 0.002
;
International Tables for Crystallography
(1992, Vol. C, Tables 4.2.6.8 and 6.1.1.4)
;
H H 0.000 0.000
;
International Tables for Crystallography
(1992, Vol. C, Table 6.1.1.4)
;
Mo Mo -1.683 0.686
;
International Tables for Crystallography
(1992, Vol. C, Tables 4.2.6.8 and 6.1.1.4)
;
N N 0.006 0.003
;
International Tables for Crystallography
(1992, Vol. C, Tables 4.2.6.8 and 6.1.1.4)
;
P P 0.102 0.094
;
International Tables for Crystallography
(1992, Vol. C, Tables 4.2.6.8 and 6.1.1.4)
;
Cl Cl 0.148 0.159
;
International Tables for Crystallography
(1992, Vol. C, Tables 4.2.6.8 and 6.1.1.4)
;
O O 0.011 0.006
;
International Tables for Crystallography
(1992, Vol. C, Tables 4.2.6.8 and 6.1.1.4)
;

loop_
_geom_angle_atom_site_label_1
_geom_angle_atom_site_label_2
_geom_angle_atom_site_label_3
_geom_angle
_geom_angle_publ_flag
Cl(1) Mo(1) Cl(2) 178.99(2) yes
Cl(1) Mo(1) P(1) 89.26(2) yes
Cl(1) Mo(1) P(2) 87.68(2) yes
Cl(1) Mo(1) P(3) 88.60(2) yes
Cl(1) Mo(1) P(4) 87.96(2) yes
Cl(2) Mo(1) P(1) 91.00(2) yes
Cl(2) Mo(1) P(2) 93.32(2) yes
Cl(2) Mo(1) P(3) 91.14(2) yes
Cl(2) Mo(1) P(4) 91.03(2) yes
P(1) Mo(1) P(2) 66.35(2) yes
P(1) Mo(1) P(3) 177.85(2) yes
P(1) Mo(1) P(4) 113.29(2) yes
P(2) Mo(1) P(3) 113.80(2) yes
P(2) Mo(1) P(4) 175.63(2) yes
P(3) Mo(1) P(4) 66.38(2) yes
Mo(1) P(1) N(1) 94.81(8) yes
Mo(1) P(1) C(1) 126.69(9) yes
Mo(1) P(1) C(7) 118.23(9) yes
N(1) P(1) C(1) 106.36(12) yes
N(1) P(1) C(7) 107.62(11) yes
C(1) P(1) C(7) 101.23(13) yes
Mo(1) P(2) N(1) 94.04(7) yes
Mo(1) P(2) C(19) 118.58(8) yes
Mo(1) P(2) C(25) 128.05(10) yes
N(1) P(2) C(19) 108.22(12) yes
N(1) P(2) C(25) 103.95(12) yes
C(19) P(2) C(25) 101.43(12) yes
Mo(1) P(3) N(2) 95.27(8) yes
Mo(1) P(3) C(31) 119.61(10) yes
Mo(1) P(3) C(37) 122.80(10) yes
N(2) P(3) C(31) 107.86(12) yes
N(2) P(3) C(37) 106.77(12) yes
C(31) P(3) C(37) 102.88(14) yes
Mo(1) P(4) N(2) 95.25(7) yes
Mo(1) P(4) C(49) 121.25(10) yes
Mo(1) P(4) C(55) 122.54(9) yes
N(2) P(4) C(49) 107.78(12) yes
N(2) P(4) C(55) 107.19(12) yes
C(49) P(4) C(55) 101.32(12) yes
C(61) O(1) C(64) 99.8(7) yes
P(1) N(1) P(2) 104.70(11) yes
P(1) N(1) C(13) 128.64(18) yes
P(2) N(1) C(13) 126.66(17) yes
P(3) N(2) P(4) 103.10(11) yes
P(3) N(2) C(43) 127.89(18) yes
P(4) N(2) C(43) 129.00(18) yes
P(1) C(1) C(2) 120.1(2) yes
P(1) C(1) C(6) 120.86(19) yes
C(2) C(1) C(6) 119.0(2) yes
C(1) C(2) C(3) 120.3(2) yes
C(2) C(3) C(4) 120.7(3) yes
C(3) C(4) C(5) 119.9(2) yes
C(4) C(5) C(6) 120.5(3) yes
C(1) C(6) C(5) 119.6(2) yes
P(1) C(7) C(8) 122.1(2) yes
P(1) C(7) C(12) 118.8(2) yes
C(8) C(7) C(12) 118.4(2) yes
C(7) C(8) C(9) 120.6(2) yes
C(8) C(9) C(10) 120.9(2) yes
C(9) C(10) C(11) 118.8(3) yes
C(10) C(11) C(12) 120.9(3) yes
C(7) C(12) C(11) 120.4(2) yes
N(1) C(13) C(14) 121.3(2) yes
N(1) C(13) C(18) 120.2(2) yes
C(14) C(13) C(18) 118.4(2) yes
C(13) C(14) C(15) 119.5(3) yes
C(14) C(15) C(16) 120.8(3) yes
C(15) C(16) C(17) 120.3(3) yes
C(16) C(17) C(18) 119.4(3) yes
C(13) C(18) C(17) 121.5(3) yes
P(2) C(19) C(20) 121.2(2) yes
P(2) C(19) C(24) 120.0(2) yes
C(20) C(19) C(24) 118.0(2) yes
C(19) C(20) C(21) 120.3(2) yes
C(20) C(21) C(22) 120.5(2) yes
C(21) C(22) C(23) 119.5(3) yes
C(22) C(23) C(24) 120.5(3) yes
C(19) C(24) C(23) 121.1(2) yes
P(2) C(25) C(26) 121.5(2) yes
P(2) C(25) C(30) 120.7(2) yes
C(26) C(25) C(30) 117.6(2) yes
C(25) C(26) C(27) 121.1(3) yes
C(26) C(27) C(28) 120.0(3) yes
C(27) C(28) C(29) 120.3(2) yes
C(28) C(29) C(30) 119.5(3) yes
C(25) C(30) C(29) 121.6(3) yes
P(3) C(31) C(32) 116.9(2) yes
P(3) C(31) C(36) 125.0(2) yes
C(32) C(31) C(36) 118.0(3) yes
C(31) C(32) C(33) 121.2(3) yes
C(32) C(33) C(34) 120.6(3) yes
C(33) C(34) C(35) 119.3(3) yes
C(34) C(35) C(36) 120.3(3) yes
C(31) C(36) C(35) 120.4(3) yes
P(3) C(37) C(38) 121.6(2) yes
P(3) C(37) C(42) 119.7(2) yes
C(38) C(37) C(42) 118.4(2) yes
C(37) C(38) C(39) 120.4(3) yes
C(38) C(39) C(40) 121.0(3) yes
C(39) C(40) C(41) 119.3(2) yes
C(40) C(41) C(42) 120.3(3) yes
C(37) C(42) C(41) 120.6(2) yes
N(2) C(43) C(44) 121.3(2) yes
N(2) C(43) C(48) 120.7(2) yes
C(44) C(43) C(48) 118.0(2) yes
C(43) C(44) C(45) 120.8(2) yes
C(44) C(45) C(46) 120.7(3) yes
C(45) C(46) C(47) 118.7(3) yes
C(46) C(47) C(48) 120.5(2) yes
C(43) C(48) C(47) 121.2(2) yes
P(4) C(49) C(50) 121.4(2) yes
P(4) C(49) C(54) 120.4(2) yes
C(50) C(49) C(54) 117.7(2) yes
C(49) C(50) C(51) 120.6(2) yes
C(50) C(51) C(52) 120.6(3) yes
C(51) C(52) C(53) 119.7(2) yes
C(52) C(53) C(54) 120.4(2) yes
C(49) C(54) C(53) 121.0(3) yes
P(4) C(55) C(56) 123.0(2) yes
P(4) C(55) C(60) 117.4(2) yes
C(56) C(55) C(60) 119.5(3) yes
C(55) C(56) C(57) 120.0(3) yes
C(56) C(57) C(58) 120.0(3) yes
C(57) C(58) C(59) 120.8(3) yes
C(58) C(59) C(60) 119.1(3) yes
C(55) C(60) C(59) 120.6(2) yes
O(1) C(61) C(62) 109.7(7) yes
C(61) C(62) C(63) 104.2(8) yes
C(62) C(63) C(64) 104.9(6) yes
O(1) C(64) C(63) 105.6(7) yes
C(1) C(2) H(10) 119.2 no
C(3) C(2) H(10) 120.6 no
C(2) C(3) H(33) 119.9 no
C(4) C(3) H(33) 119.3 no
C(3) C(4) H(17) 120.3 no
C(5) C(4) H(17) 119.9 no
C(4) C(5) H(32) 119.9 no
C(6) C(5) H(32) 119.6 no
C(1) C(6) H(8) 119.8 no
C(5) C(6) H(8) 120.6 no
C(7) C(8) H(2) 119.2 no
C(9) C(8) H(2) 120.2 no
C(8) C(9) H(29) 119.3 no
C(10) C(9) H(29) 119.8 no
C(9) C(10) H(48) 120.2 no
C(11) C(10) H(48) 121.0 no
C(10) C(11) H(49) 119.6 no
C(12) C(11) H(49) 119.6 no
C(7) C(12) H(12) 119.2 no
C(11) C(12) H(12) 120.4 no
C(13) C(14) H(23) 119.4 no
C(15) C(14) H(23) 121.2 no
C(14) C(15) H(22) 119.1 no
C(16) C(15) H(22) 120.1 no
C(15) C(16) H(50) 119.6 no
C(17) C(16) H(50) 120.1 no
C(16) C(17) H(51) 120.1 no
C(18) C(17) H(51) 120.5 no
C(13) C(18) H(44) 118.9 no
C(17) C(18) H(44) 119.6 no
C(19) C(20) H(5) 119.2 no
C(21) C(20) H(5) 120.5 no
C(20) C(21) H(20) 119.5 no
C(22) C(21) H(20) 120.0 no
C(21) C(22) H(21) 120.2 no
C(23) C(22) H(21) 120.3 no
C(22) C(23) H(15) 119.1 no
C(24) C(23) H(15) 120.4 no
C(19) C(24) H(18) 119.3 no
C(23) C(24) H(18) 119.6 no
C(25) C(26) H(4) 118.7 no
C(27) C(26) H(4) 120.2 no
C(26) C(27) H(14) 119.7 no
C(28) C(27) H(14) 120.4 no
C(27) C(28) H(39) 119.5 no
C(29) C(28) H(39) 120.3 no
C(28) C(29) H(47) 120.2 no
C(30) C(29) H(47) 120.3 no
C(25) C(30) H(40) 118.7 no
C(29) C(30) H(40) 119.7 no
C(31) C(32) H(46) 118.9 no
C(33) C(32) H(46) 119.9 no
C(32) C(33) H(38) 119.4 no
C(34) C(33) H(38) 120.0 no
C(33) C(34) H(43) 120.2 no
C(35) C(34) H(43) 120.5 no
C(34) C(35) H(42) 120.0 no
C(36) C(35) H(42) 119.6 no
C(31) C(36) H(16) 119.2 no
C(35) C(36) H(16) 120.3 no
C(37) C(38) H(6) 119.0 no
C(39) C(38) H(6) 120.6 no
C(38) C(39) H(30) 119.2 no
C(40) C(39) H(30) 119.8 no
C(39) C(40) H(36) 120.7 no
C(41) C(40) H(36) 120.0 no
C(40) C(41) H(35) 120.4 no
C(42) C(41) H(35) 119.3 no
C(37) C(42) H(9) 119.2 no
C(41) C(42) H(9) 120.2 no
C(43) C(44) H(34) 119.1 no
C(45) C(44) H(34) 120.1 no
C(44) C(45) H(19) 119.8 no
C(46) C(45) H(19) 119.5 no
C(45) C(46) H(41) 120.8 no
C(47) C(46) H(41) 120.5 no
C(46) C(47) H(37) 119.5 no
C(48) C(47) H(37) 119.9 no
C(43) C(48) H(25) 119.1 no
C(47) C(48) H(25) 119.6 no
C(49) C(50) H(13) 119.1 no
C(51) C(50) H(13) 120.3 no
C(50) C(51) H(24) 119.7 no
C(52) C(51) H(24) 119.7 no
C(51) C(52) H(27) 120.1 no
C(53) C(52) H(27) 120.3 no
C(52) C(53) H(28) 119.8 no
C(54) C(53) H(28) 119.8 no
C(49) C(54) H(7) 118.8 no
C(53) C(54) H(7) 120.1 no
C(55) C(56) H(3) 119.8 no
C(57) C(56) H(3) 120.2 no
C(56) C(57) H(31) 119.6 no
C(58) C(57) H(31) 120.3 no
C(57) C(58) H(45) 119.3 no
C(59) C(58) H(45) 119.9 no
C(58) C(59) H(26) 120.5 no
C(60) C(59) H(26) 120.4 no
C(55) C(60) H(11) 119.5 no
C(59) C(60) H(11) 119.9 no
O(1) C(61) H(1) 109.8 no
O(1) C(61) H(52) 109.5 no
C(62) C(61) H(1) 112.4 no
C(62) C(61) H(52) 105.9 no
H(1) C(61) H(52) 109.5 no
C(61) C(62) H(53) 114.7 no
C(61) C(62) H(54) 108.1 no
C(63) C(62) H(53) 113.2 no
C(63) C(62) H(54) 106.7 no
H(53) C(62) H(54) 109.5 no
C(62) C(63) H(55) 107.8 no
C(62) C(63) H(56) 114.4 no
C(64) C(63) H(55) 109.6 no
C(64) C(63) H(56) 110.5 no
H(55) C(63) H(56) 109.5 no
O(1) C(64) H(57) 111.0 no
O(1) C(64) H(58) 109.3 no
C(63) C(64) H(57) 110.4 no
C(63) C(64) H(58) 111.1 no
H(57) C(64) H(58) 109.5 no

loop_
_geom_bond_atom_site_label_1
_geom_bond_atom_site_label_2
_geom_bond_distance
_geom_bond_publ_flag
Mo(1) Cl(1) 2.3922(8) yes
Mo(1) Cl(2) 2.4018(8) yes
Mo(1) P(1) 2.4832(8) yes
Mo(1) P(2) 2.5035(7) yes
Mo(1) P(3) 2.4776(8) yes
Mo(1) P(4) 2.4806(7) yes
P(1) N(1) 1.722(2) yes
P(1) C(1) 1.825(2) yes
P(1) C(7) 1.821(3) yes
P(2) N(1) 1.724(2) yes
P(2) C(19) 1.830(3) yes
P(2) C(25) 1.827(2) yes
P(3) N(2) 1.735(2) yes
P(3) C(31) 1.826(3) yes
P(3) C(37) 1.833(2) yes
P(4) N(2) 1.731(2) yes
P(4) C(49) 1.829(2) yes
P(4) C(55) 1.835(3) yes
O(1) C(61) 1.384(13) yes
O(1) C(64) 1.442(10) yes
N(1) C(13) 1.436(3) yes
N(2) C(43) 1.434(3) yes
C(1) C(2) 1.382(3) yes
C(1) C(6) 1.408(4) yes
C(2) C(3) 1.392(4) yes
C(3) C(4) 1.363(5) yes
C(4) C(5) 1.383(4) yes
C(5) C(6) 1.387(4) yes
C(7) C(8) 1.391(3) yes
C(7) C(12) 1.397(4) yes
C(8) C(9) 1.373(5) yes
C(9) C(10) 1.386(4) yes
C(10) C(11) 1.380(4) yes
C(11) C(12) 1.380(5) yes
C(13) C(14) 1.396(4) yes
C(13) C(18) 1.381(4) yes
C(14) C(15) 1.397(5) yes
C(15) C(16) 1.356(6) yes
C(16) C(17) 1.377(5) yes
C(17) C(18) 1.380(5) yes
C(19) C(20) 1.406(3) yes
C(19) C(24) 1.386(3) yes
C(20) C(21) 1.388(5) yes
C(21) C(22) 1.384(4) yes
C(22) C(23) 1.372(4) yes
C(23) C(24) 1.387(5) yes
C(25) C(26) 1.398(4) yes
C(25) C(30) 1.375(4) yes
C(26) C(27) 1.393(3) yes
C(27) C(28) 1.359(5) yes
C(28) C(29) 1.384(5) yes
C(29) C(30) 1.390(4) yes
C(31) C(32) 1.382(4) yes
C(31) C(36) 1.385(4) yes
C(32) C(33) 1.378(5) yes
C(33) C(34) 1.370(5) yes
C(34) C(35) 1.371(5) yes
C(35) C(36) 1.397(5) yes
C(37) C(38) 1.394(4) yes
C(37) C(42) 1.391(4) yes
C(38) C(39) 1.376(4) yes
C(39) C(40) 1.385(5) yes
C(40) C(41) 1.372(5) yes
C(41) C(42) 1.394(3) yes
C(43) C(44) 1.381(4) yes
C(43) C(48) 1.390(3) yes
C(44) C(45) 1.386(4) yes
C(45) C(46) 1.378(4) yes
C(46) C(47) 1.384(4) yes
C(47) C(48) 1.373(4) yes
C(49) C(50) 1.399(4) yes
C(49) C(54) 1.403(4) yes
C(50) C(51) 1.388(3) yes
C(51) C(52) 1.380(4) yes
C(52) C(53) 1.377(5) yes
C(53) C(54) 1.383(3) yes
C(55) C(56) 1.394(4) yes
C(55) C(60) 1.380(4) yes
C(56) C(57) 1.376(5) yes
C(57) C(58) 1.378(5) yes
C(58) C(59) 1.379(4) yes
C(59) C(60) 1.391(5) yes
C(61) C(62) 1.382(12) yes
C(62) C(63) 1.444(12) yes
C(63) C(64) 1.455(12) yes
C(2) H(10) 0.950 no
C(3) H(33) 0.950 no
C(4) H(17) 0.950 no
C(5) H(32) 0.950 no
C(6) H(8) 0.950 no
C(8) H(2) 0.950 no
C(9) H(29) 0.950 no
C(10) H(48) 0.950 no
C(11) H(49) 0.950 no
C(12) H(12) 0.950 no
C(14) H(23) 0.950 no
C(15) H(22) 0.950 no
C(16) H(50) 0.950 no
C(17) H(51) 0.950 no
C(18) H(44) 0.950 no
C(20) H(5) 0.950 no
C(21) H(20) 0.950 no
C(22) H(21) 0.950 no
C(23) H(15) 0.950 no
C(24) H(18) 0.950 no
C(26) H(4) 0.950 no
C(27) H(14) 0.950 no
C(28) H(39) 0.950 no
C(29) H(47) 0.950 no
C(30) H(40) 0.950 no
C(32) H(46) 0.950 no
C(33) H(38) 0.950 no
C(34) H(43) 0.950 no
C(35) H(42) 0.950 no
C(36) H(16) 0.950 no
C(38) H(6) 0.950 no
C(39) H(30) 0.950 no
C(40) H(36) 0.950 no
C(41) H(35) 0.950 no
C(42) H(9) 0.950 no
C(44) H(34) 0.950 no
C(45) H(19) 0.950 no
C(46) H(41) 0.950 no
C(47) H(37) 0.950 no
C(48) H(25) 0.950 no
C(50) H(13) 0.950 no
C(51) H(24) 0.950 no
C(52) H(27) 0.950 no
C(53) H(28) 0.950 no
C(54) H(7) 0.950 no
C(56) H(3) 0.950 no
C(57) H(31) 0.950 no
C(58) H(45) 0.950 no
C(59) H(26) 0.950 no
C(60) H(11) 0.950 no
C(61) H(1) 0.950 no
C(61) H(52) 0.950 no
C(62) H(53) 0.950 no
C(62) H(54) 0.950 no
C(63) H(55) 0.950 no
C(63) H(56) 0.950 no
C(64) H(57) 0.950 no
C(64) H(58) 0.950 no

loop_
_geom_contact_atom_site_label_1
_geom_contact_atom_site_label_2
_geom_contact_distance
_geom_contact_site_symmetry_2
Cl(1) C(3) 3.464(3) 2_656
Cl(1) C(4) 3.588(4) 2_656
C(3) Cl(1) 3.464(3) 2_656
C(4) Cl(1) 3.588(4) 2_656
C(17) C(17) 3.554(5) 2_566
C(29) C(63) 3.459(8) 1_456
C(46) C(62) 3.556(10) 2_656
C(62) C(46) 3.556(10) 2_656
C(63) C(29) 3.459(8) 1_654
Cl(1) H(17) 3.170 2_656
Cl(1) H(33) 2.939 2_656
Cl(2) H(1) 3.135 2_666
Cl(2) H(57) 3.408 2_666
O(1) H(36) 3.238 1_654
O(1) H(40) 3.571 2_666
O(1) H(42) 2.772 2_656
O(1) H(47) 3.204 2_666
C(4) H(13) 3.403 2_656
C(4) H(22) 3.286 2_666
C(4) H(24) 3.218 2_656
C(5) H(8) 3.507 2_666
C(5) H(22) 3.448 2_666
C(5) H(24) 2.958 2_656
C(6) H(8) 3.311 2_666
C(6) H(24) 3.365 2_656
C(7) H(32) 3.279 2_666
C(8) H(32) 3.138 2_666
C(8) H(42) 3.587 1_565
C(9) H(25) 3.413 1_565
C(9) H(32) 3.187 2_666
C(9) H(37) 3.588 1_565
C(9) H(42) 3.368 1_565
C(9) H(52) 3.530 2_666
C(10) H(14) 3.395 1_655
C(10) H(24) 3.356 1_565
C(10) H(25) 3.115 1_565
C(10) H(32) 3.398 2_666
C(10) H(37) 3.189 1_565
C(11) H(15) 3.530 1_655
C(11) H(32) 3.533 2_666
C(11) H(51) 3.218 2_666
C(12) H(15) 3.205 1_655
C(12) H(32) 3.463 2_666
C(14) H(32) 3.248 2_666
C(15) H(27) 3.443 1_465
C(15) H(32) 3.508 2_666
C(16) H(12) 3.458 2_666
C(16) H(27) 3.546 1_465
C(16) H(49) 3.287 2_666
C(17) H(4) 3.268 2_566
C(17) H(24) 3.510 2_656
C(17) H(27) 3.192 2_656
C(17) H(49) 3.029 2_666
C(17) H(51) 3.596 2_566
C(18) H(24) 3.313 2_656
C(18) H(27) 3.022 2_656
C(19) H(50) 3.237 2_566
C(20) H(27) 3.317 2_656
C(20) H(33) 3.408 2_656
C(20) H(50) 3.087 2_566
C(21) H(27) 3.299 2_656
C(21) H(33) 3.331 2_656
C(21) H(50) 2.887 2_566
C(22) H(7) 3.483 1_455
C(22) H(28) 3.397 1_455
C(22) H(50) 2.858 2_566
C(23) H(7) 3.202 1_455
C(23) H(12) 3.166 1_455
C(23) H(49) 3.405 1_455
C(23) H(50) 3.011 2_566
C(24) H(26) 3.552 1_455
C(24) H(49) 3.263 1_455
C(24) H(50) 3.196 2_566
C(26) H(49) 3.168 1_455
C(26) H(51) 3.274 2_566
C(27) H(43) 3.216 1_565
C(27) H(48) 3.158 1_455
C(27) H(49) 3.337 1_455
C(28) H(35) 3.407 2_567
C(28) H(36) 3.467 2_567
C(28) H(37) 3.229 1_465
C(28) H(43) 3.017 1_565
C(28) H(56) 3.222 1_456
C(29) H(35) 3.448 2_567
C(29) H(36) 3.278 2_567
C(29) H(42) 3.475 1_565
C(29) H(43) 3.564 1_565
C(29) H(55) 3.334 1_456
C(29) H(56) 2.877 1_456
C(29) H(58) 3.569 2_666
C(30) H(55) 3.537 1_456
C(33) H(7) 3.343 1_455
C(33) H(17) 3.495 2_656
C(33) H(28) 3.284 1_455
C(34) H(23) 3.584 1_545
C(34) H(36) 3.347 2_557
C(35) H(29) 2.906 1_545
C(35) H(36) 2.883 2_557
C(36) H(29) 3.092 1_545
C(36) H(30) 3.421 2_557
C(36) H(36) 3.525 2_557
C(38) H(30) 3.069 2_557
C(38) H(31) 3.529 1_455
C(38) H(45) 2.921 1_455
C(39) H(6) 3.242 2_557
C(39) H(30) 3.288 2_557
C(39) H(31) 3.076 2_657
C(39) H(45) 3.089 1_455
C(40) H(31) 2.862 2_657
C(40) H(42) 3.529 2_557
C(40) H(47) 3.249 2_567
C(40) H(58) 3.161 1_456
C(41) H(31) 3.255 2_657
C(41) H(39) 3.460 2_567
C(41) H(47) 3.322 2_567
C(41) H(57) 3.122 2_666
C(41) H(58) 3.534 1_456
C(42) H(19) 3.404 2_657
C(42) H(57) 3.483 2_666
C(44) H(19) 3.517 2_657
C(44) H(34) 3.262 2_657
C(45) H(9) 3.068 2_657
C(45) H(34) 3.219 2_657
C(45) H(35) 3.333 2_657
C(45) H(53) 3.324 2_656
C(46) H(9) 3.381 2_657
C(46) H(35) 2.916 2_657
C(46) H(52) 2.940 2_656
C(46) H(53) 2.992 2_656
C(46) H(54) 3.068 1_546
C(46) H(56) 3.173 1_546
C(47) H(29) 3.566 1_545
C(47) H(35) 3.354 2_657
C(47) H(39) 3.065 1_645
C(47) H(48) 3.122 1_545
C(47) H(52) 2.810 2_656
C(47) H(54) 3.451 1_546
C(47) H(56) 3.225 1_546
C(48) H(29) 3.352 1_545
C(48) H(39) 3.384 1_645
C(48) H(48) 3.010 1_545
C(48) H(52) 3.494 2_656
C(50) H(48) 3.419 1_545
C(51) H(14) 3.111 1_645
C(51) H(44) 3.213 2_656
C(51) H(48) 3.294 1_545
C(51) H(51) 3.550 2_656
C(52) H(5) 3.469 2_656
C(52) H(14) 2.925 1_645
C(52) H(20) 3.212 2_656
C(52) H(44) 3.008 2_656
C(52) H(51) 3.331 2_656
C(53) H(14) 3.297 1_645
C(53) H(20) 3.183 2_656
C(53) H(21) 3.282 1_655
C(53) H(38) 3.073 1_655
C(53) H(43) 3.544 1_655
C(54) H(15) 3.401 1_655
C(54) H(21) 3.461 1_655
C(54) H(38) 3.111 1_655
C(55) H(19) 3.111 2_657
C(56) H(19) 2.931 2_657
C(57) H(6) 3.260 1_655
C(57) H(19) 3.004 2_657
C(58) H(6) 3.169 1_655
C(58) H(19) 3.254 2_657
C(58) H(30) 3.541 1_655
C(58) H(53) 3.124 1_556
C(58) H(55) 3.345 1_556
C(59) H(15) 3.237 1_655
C(59) H(18) 3.176 1_655
C(59) H(19) 3.420 2_657
C(59) H(53) 3.139 1_556
C(59) H(55) 3.457 1_556
C(60) H(15) 3.039 1_655
C(60) H(19) 3.345 2_657
C(61) H(29) 3.554 2_666
C(61) H(41) 3.314 1_564
C(61) H(41) 3.581 2_656
C(61) H(54) 3.239 2_665
C(62) H(26) 3.476 1_554
C(62) H(41) 2.990 1_564
C(62) H(41) 3.245 2_656
C(62) H(54) 2.980 2_665
C(63) H(26) 3.476 1_554
C(63) H(37) 3.508 1_564
C(63) H(41) 3.115 1_564
C(63) H(45) 3.523 1_554
C(63) H(47) 3.132 1_654
C(64) H(35) 3.556 2_666
C(64) H(47) 3.251 1_654
C(64) H(47) 3.206 2_666
C(64) H(58) 3.261 2_765
H(1) Cl(2) 3.135 2_666
H(1) H(41) 2.789 1_564
H(1) H(54) 3.002 2_665
H(2) H(32) 3.548 2_666
H(2) H(42) 3.072 1_565
H(3) H(19) 3.339 2_657
H(3) H(35) 3.411 2_657
H(3) H(39) 3.272 1_645
H(4) C(17) 3.268 2_566
H(4) H(49) 2.812 1_455
H(4) H(50) 3.297 2_566
H(4) H(51) 2.455 2_566
H(5) C(52) 3.469 2_656
H(5) H(27) 2.976 2_656
H(5) H(33) 3.031 2_656
H(6) C(39) 3.242 2_557
H(6) C(57) 3.260 1_455
H(6) C(58) 3.169 1_455
H(6) H(30) 2.752 2_557
H(6) H(31) 2.765 1_455
H(6) H(45) 2.557 1_455
H(7) C(22) 3.483 1_655
H(7) C(23) 3.202 1_655
H(7) C(33) 3.343 1_655
H(7) H(15) 2.680 1_655
H(7) H(21) 3.216 1_655
H(7) H(38) 2.575 1_655
H(8) C(5) 3.507 2_666
H(8) C(6) 3.311 2_666
H(8) H(8) 2.694 2_666
H(8) H(32) 3.082 2_666
H(9) C(45) 3.068 2_657
H(9) C(46) 3.381 2_657
H(9) H(19) 2.635 2_657
H(9) H(41) 3.230 2_657
H(9) H(57) 3.439 2_666
H(11) H(15) 3.000 1_655
H(12) C(16) 3.458 2_666
H(12) C(23) 3.166 1_655
H(12) H(15) 2.685 1_655
H(12) H(50) 3.232 2_666
H(13) C(4) 3.403 2_656
H(13) H(17) 3.051 2_656
H(13) H(48) 3.347 1_545
H(14) C(10) 3.395 1_455
H(14) C(51) 3.111 1_465
H(14) C(52) 2.925 1_465
H(14) C(53) 3.297 1_465
H(14) H(24) 3.410 1_465
H(14) H(25) 3.393 1_465
H(14) H(27) 3.110 1_465
H(14) H(43) 3.394 1_565
H(14) H(48) 2.648 1_455
H(14) H(49) 3.107 1_455
H(14) H(51) 3.240 2_566
H(15) C(11) 3.530 1_455
H(15) C(12) 3.205 1_455
H(15) C(54) 3.401 1_455
H(15) C(59) 3.237 1_455
H(15) C(60) 3.039 1_455
H(15) H(7) 2.680 1_455
H(15) H(11) 3.000 1_455
H(15) H(12) 2.685 1_455
H(15) H(26) 3.322 1_455
H(15) H(49) 3.289 1_455
H(15) H(50) 3.518 2_566
H(16) H(29) 2.963 1_545
H(16) H(30) 3.187 2_557
H(16) H(52) 3.122 2_656
H(17) Cl(1) 3.170 2_656
H(17) C(33) 3.495 2_656
H(17) H(13) 3.051 2_656
H(17) H(22) 3.202 2_666
H(17) H(24) 3.486 2_656
H(18) C(59) 3.176 1_455
H(18) H(26) 2.777 1_455
H(18) H(49) 3.049 1_455
H(19) C(42) 3.404 2_657
H(19) C(44) 3.517 2_657
H(19) C(55) 3.111 2_657
H(19) C(56) 2.931 2_657
H(19) C(57) 3.004 2_657
H(19) C(58) 3.254 2_657
H(19) C(59) 3.420 2_657
H(19) C(60) 3.345 2_657
H(19) H(3) 3.339 2_657
H(19) H(9) 2.635 2_657
H(19) H(31) 3.422 2_657
H(19) H(34) 2.912 2_657
H(19) H(35) 3.569 2_657
H(19) H(53) 3.340 2_656
H(20) C(52) 3.212 2_656
H(20) C(53) 3.183 2_656
H(20) H(21) 2.948 2_556
H(20) H(27) 2.927 2_656
H(20) H(28) 2.854 2_656
H(20) H(33) 2.876 2_656
H(20) H(50) 3.348 2_566
H(21) C(53) 3.282 1_455
H(21) C(54) 3.461 1_455
H(21) H(7) 3.216 1_455
H(21) H(20) 2.948 2_556
H(21) H(28) 2.877 1_455
H(21) H(33) 3.581 1_455
H(21) H(50) 3.312 2_566
H(22) C(4) 3.286 2_666
H(22) C(5) 3.448 2_666
H(22) H(17) 3.202 2_666
H(22) H(27) 3.264 1_465
H(22) H(28) 2.947 1_465
H(22) H(32) 3.484 2_666
H(22) H(43) 3.590 1_565
H(23) C(34) 3.584 1_565
H(23) H(32) 3.071 2_666
H(23) H(43) 3.053 1_565
H(24) C(4) 3.218 2_656
H(24) C(5) 2.958 2_656
H(24) C(6) 3.365 2_656
H(24) C(10) 3.356 1_545
H(24) C(17) 3.510 2_656
H(24) C(18) 3.313 2_656
H(24) H(14) 3.410 1_645
H(24) H(17) 3.486 2_656
H(24) H(32) 3.068 2_656
H(24) H(44) 2.743 2_656
H(24) H(48) 3.098 1_545
H(24) H(51) 3.135 2_656
H(25) C(9) 3.413 1_545
H(25) C(10) 3.115 1_545
H(25) H(14) 3.393 1_645
H(25) H(29) 2.958 1_545
H(25) H(39) 3.406 1_645
H(25) H(48) 2.345 1_545
H(26) C(24) 3.552 1_655
H(26) C(62) 3.476 1_556
H(26) C(63) 3.476 1_556
H(26) H(15) 3.322 1_655
H(26) H(18) 2.777 1_655
H(26) H(53) 2.952 1_556
H(26) H(54) 3.580 1_556
H(26) H(55) 2.938 1_556
H(26) H(56) 3.580 1_556
H(27) C(15) 3.443 1_645
H(27) C(16) 3.546 1_645
H(27) C(17) 3.192 2_656
H(27) C(18) 3.022 2_656
H(27) C(20) 3.317 2_656
H(27) C(21) 3.299 2_656
H(27) H(5) 2.976 2_656
H(27) H(14) 3.110 1_645
H(27) H(20) 2.927 2_656
H(27) H(22) 3.264 1_645
H(27) H(44) 2.328 2_656
H(27) H(50) 3.408 1_645
H(27) H(51) 2.696 2_656
H(28) C(22) 3.397 1_655
H(28) C(33) 3.284 1_655
H(28) H(20) 2.854 2_656
H(28) H(21) 2.877 1_655
H(28) H(22) 2.947 1_645
H(28) H(38) 2.493 1_655
H(28) H(43) 3.187 1_655
H(29) C(35) 2.906 1_565
H(29) C(36) 3.092 1_565
H(29) C(47) 3.566 1_565
H(29) C(48) 3.352 1_565
H(29) C(61) 3.554 2_666
H(29) H(16) 2.963 1_565
H(29) H(25) 2.958 1_565
H(29) H(32) 3.595 2_666
H(29) H(37) 3.350 1_565
H(29) H(42) 2.607 1_565
H(29) H(52) 2.982 2_666
H(30) C(36) 3.421 2_557
H(30) C(38) 3.069 2_557
H(30) C(39) 3.288 2_557
H(30) C(58) 3.541 1_455
H(30) H(6) 2.752 2_557
H(30) H(16) 3.187 2_557
H(30) H(30) 3.170 2_557
H(30) H(31) 3.259 1_455
H(30) H(31) 3.387 2_657
H(30) H(45) 2.830 1_455
H(31) C(38) 3.529 1_655
H(31) C(39) 3.076 2_657
H(31) C(40) 2.862 2_657
H(31) C(41) 3.255 2_657
H(31) H(6) 2.765 1_655
H(31) H(19) 3.422 2_657
H(31) H(30) 3.259 1_655
H(31) H(30) 3.387 2_657
H(31) H(34) 3.430 2_657
H(31) H(36) 3.008 2_657
H(32) C(7) 3.279 2_666
H(32) C(8) 3.138 2_666
H(32) C(9) 3.187 2_666
H(32) C(10) 3.398 2_666
H(32) C(11) 3.533 2_666
H(32) C(12) 3.463 2_666
H(32) C(14) 3.248 2_666
H(32) C(15) 3.508 2_666
H(32) H(2) 3.548 2_666
H(32) H(8) 3.082 2_666
H(32) H(22) 3.484 2_666
H(32) H(23) 3.071 2_666
H(32) H(24) 3.068 2_656
H(32) H(29) 3.595 2_666
H(33) Cl(1) 2.939 2_656
H(33) C(20) 3.408 2_656
H(33) C(21) 3.331 2_656
H(33) H(5) 3.031 2_656
H(33) H(20) 2.876 2_656
H(33) H(21) 3.581 1_655
H(34) C(44) 3.262 2_657
H(34) C(45) 3.219 2_657
H(34) H(19) 2.912 2_657
H(34) H(31) 3.430 2_657
H(34) H(34) 2.994 2_657
H(35) C(28) 3.407 2_567
H(35) C(29) 3.448 2_567
H(35) C(45) 3.333 2_657
H(35) C(46) 2.916 2_657
H(35) C(47) 3.354 2_657
H(35) C(64) 3.556 2_666
H(35) H(3) 3.411 2_657
H(35) H(19) 3.569 2_657
H(35) H(39) 2.762 2_567
H(35) H(41) 2.892 2_657
H(35) H(47) 2.841 2_567
H(35) H(56) 3.017 2_666
H(35) H(57) 2.773 2_666
H(36) O(1) 3.238 1_456
H(36) C(28) 3.467 2_567
H(36) C(29) 3.278 2_567
H(36) C(34) 3.347 2_557
H(36) C(35) 2.883 2_557
H(36) C(36) 3.525 2_557
H(36) H(31) 3.008 2_657
H(36) H(39) 3.075 2_567
H(36) H(42) 2.647 2_557
H(36) H(43) 3.472 2_557
H(36) H(47) 2.715 2_567
H(36) H(58) 3.102 1_456
H(37) C(9) 3.588 1_545
H(37) C(10) 3.189 1_545
H(37) C(28) 3.229 1_645
H(37) C(63) 3.508 1_546
H(37) H(29) 3.350 1_545
H(37) H(39) 2.862 1_645
H(37) H(48) 2.583 1_545
H(37) H(52) 2.804 2_656
H(37) H(54) 3.061 1_546
H(37) H(56) 2.713 1_546
H(38) C(53) 3.073 1_455
H(38) C(54) 3.111 1_455
H(38) H(7) 2.575 1_455
H(38) H(28) 2.493 1_455
H(39) C(41) 3.460 2_567
H(39) C(47) 3.065 1_465
H(39) C(48) 3.384 1_465
H(39) H(3) 3.272 1_465
H(39) H(25) 3.406 1_465
H(39) H(35) 2.762 2_567
H(39) H(36) 3.075 2_567
H(39) H(37) 2.862 1_465
H(39) H(43) 3.052 1_565
H(39) H(56) 3.245 1_456
H(40) O(1) 3.571 2_666
H(40) H(55) 3.545 1_456
H(40) H(57) 3.256 2_666
H(41) C(61) 3.314 1_546
H(41) C(61) 3.581 2_656
H(41) C(62) 2.990 1_546
H(41) C(62) 3.245 2_656
H(41) C(63) 3.115 1_546
H(41) H(1) 2.789 1_546
H(41) H(9) 3.230 2_657
H(41) H(35) 2.892 2_657
H(41) H(52) 3.033 2_656
H(41) H(53) 2.767 2_656
H(41) H(54) 2.288 1_546
H(41) H(54) 3.109 2_656
H(41) H(56) 2.616 1_546
H(41) H(57) 3.233 1_546
H(42) O(1) 2.772 2_656
H(42) C(8) 3.587 1_545
H(42) C(9) 3.368 1_545
H(42) C(29) 3.475 1_545
H(42) C(40) 3.529 2_557
H(42) H(2) 3.072 1_545
H(42) H(29) 2.607 1_545
H(42) H(36) 2.647 2_557
H(42) H(47) 3.419 1_545
H(42) H(52) 3.360 2_656
H(43) C(27) 3.216 1_545
H(43) C(28) 3.017 1_545
H(43) C(29) 3.564 1_545
H(43) C(53) 3.544 1_455
H(43) H(14) 3.394 1_545
H(43) H(22) 3.590 1_545
H(43) H(23) 3.053 1_545
H(43) H(28) 3.187 1_455
H(43) H(36) 3.472 2_557
H(43) H(39) 3.052 1_545
H(44) C(51) 3.213 2_656
H(44) C(52) 3.008 2_656
H(44) H(24) 2.743 2_656
H(44) H(27) 2.328 2_656
H(44) H(50) 3.575 2_566
H(45) C(38) 2.921 1_655
H(45) C(39) 3.089 1_655
H(45) C(63) 3.523 1_556
H(45) H(6) 2.557 1_655
H(45) H(30) 2.830 1_655
H(45) H(53) 2.920 1_556
H(45) H(55) 2.703 1_556
H(47) O(1) 3.204 2_666
H(47) C(40) 3.249 2_567
H(47) C(41) 3.322 2_567
H(47) C(63) 3.132 1_456
H(47) C(64) 3.251 1_456
H(47) C(64) 3.206 2_666
H(47) H(35) 2.841 2_567
H(47) H(36) 2.715 2_567
H(47) H(42) 3.419 1_565
H(47) H(55) 3.169 1_456
H(47) H(56) 2.616 1_456
H(47) H(57) 3.107 1_456
H(47) H(57) 3.300 2_666
H(47) H(58) 3.044 1_456
H(47) H(58) 2.699 2_666
H(48) C(27) 3.158 1_655
H(48) C(47) 3.122 1_565
H(48) C(48) 3.010 1_565
H(48) C(50) 3.419 1_565
H(48) C(51) 3.294 1_565
H(48) H(13) 3.347 1_565
H(48) H(14) 2.648 1_655
H(48) H(24) 3.098 1_565
H(48) H(25) 2.345 1_565
H(48) H(37) 2.583 1_565
H(49) C(16) 3.287 2_666
H(49) C(17) 3.029 2_666
H(49) C(23) 3.405 1_655
H(49) C(24) 3.263 1_655
H(49) C(26) 3.168 1_655
H(49) C(27) 3.337 1_655
H(49) H(4) 2.812 1_655
H(49) H(14) 3.107 1_655
H(49) H(15) 3.289 1_655
H(49) H(18) 3.049 1_655
H(49) H(50) 3.036 2_666
H(49) H(51) 2.521 2_666
H(50) C(19) 3.237 2_566
H(50) C(20) 3.087 2_566
H(50) C(21) 2.887 2_566
H(50) C(22) 2.858 2_566
H(50) C(23) 3.011 2_566
H(50) C(24) 3.196 2_566
H(50) H(4) 3.297 2_566
H(50) H(12) 3.232 2_666
H(50) H(15) 3.518 2_566
H(50) H(20) 3.348 2_566
H(50) H(21) 3.312 2_566
H(50) H(27) 3.408 1_465
H(50) H(44) 3.575 2_566
H(50) H(49) 3.036 2_666
H(51) C(11) 3.218 2_666
H(51) C(17) 3.596 2_566
H(51) C(26) 3.274 2_566
H(51) C(51) 3.550 2_656
H(51) C(52) 3.331 2_656
H(51) H(4) 2.455 2_566
H(51) H(14) 3.240 2_566
H(51) H(24) 3.135 2_656
H(51) H(27) 2.696 2_656
H(51) H(49) 2.521 2_666
H(52) C(9) 3.530 2_666
H(52) C(46) 2.940 2_656
H(52) C(47) 2.810 2_656
H(52) C(48) 3.494 2_656
H(52) H(16) 3.122 2_656
H(52) H(29) 2.982 2_666
H(52) H(37) 2.804 2_656
H(52) H(41) 3.033 2_656
H(52) H(42) 3.360 2_656
H(52) H(54) 3.176 2_665
H(53) C(45) 3.324 2_656
H(53) C(46) 2.992 2_656
H(53) C(58) 3.124 1_554
H(53) C(59) 3.139 1_554
H(53) H(19) 3.340 2_656
H(53) H(26) 2.952 1_554
H(53) H(41) 2.767 2_656
H(53) H(45) 2.920 1_554
H(53) H(54) 3.166 2_665
H(54) C(46) 3.068 1_564
H(54) C(47) 3.451 1_564
H(54) C(61) 3.239 2_665
H(54) C(62) 2.980 2_665
H(54) H(1) 3.002 2_665
H(54) H(26) 3.580 1_554
H(54) H(37) 3.061 1_564
H(54) H(41) 2.288 1_564
H(54) H(41) 3.109 2_656
H(54) H(52) 3.176 2_665
H(54) H(53) 3.166 2_665
H(54) H(54) 2.284 2_665
H(55) C(29) 3.334 1_654
H(55) C(30) 3.537 1_654
H(55) C(58) 3.345 1_554
H(55) C(59) 3.457 1_554
H(55) H(26) 2.938 1_554
H(55) H(40) 3.545 1_654
H(55) H(45) 2.703 1_554
H(55) H(47) 3.169 1_654
H(56) C(28) 3.222 1_654
H(56) C(29) 2.877 1_654
H(56) C(46) 3.173 1_564
H(56) C(47) 3.225 1_564
H(56) H(26) 3.580 1_554
H(56) H(35) 3.017 2_666
H(56) H(37) 2.713 1_564
H(56) H(39) 3.245 1_654
H(56) H(41) 2.616 1_564
H(56) H(47) 2.616 1_654
H(57) Cl(2) 3.408 2_666
H(57) C(41) 3.122 2_666
H(57) C(42) 3.483 2_666
H(57) H(9) 3.439 2_666
H(57) H(35) 2.773 2_666
H(57) H(40) 3.256 2_666
H(57) H(41) 3.233 1_564
H(57) H(47) 3.107 1_654
H(57) H(47) 3.300 2_666
H(57) H(58) 2.970 2_765
H(58) C(29) 3.569 2_666
H(58) C(40) 3.161 1_654
H(58) C(41) 3.534 1_654
H(58) C(64) 3.261 2_765
H(58) H(36) 3.102 1_654
H(58) H(47) 3.044 1_654
H(58) H(47) 2.699 2_666
H(58) H(57) 2.970 2_765
H(58) H(58) 2.690 2_765

loop_
_geom_torsion_atom_site_label_1
_geom_torsion_atom_site_label_2
_geom_torsion_atom_site_label_3
_geom_torsion_atom_site_label_4
_geom_torsion
Cl(1) Mo(1) P(1) N(1) 85.74(8)
Cl(1) Mo(1) P(1) C(1) -28.80(13)
Cl(1) Mo(1) P(1) C(7) -161.31(9)
Cl(1) Mo(1) P(2) N(1) -88.16(8)
Cl(1) Mo(1) P(2) C(19) 25.14(10)
Cl(1) Mo(1) P(2) C(25) 160.61(13)
Cl(1) Mo(1) P(3) N(2) 88.61(8)
Cl(1) Mo(1) P(3) C(31) -25.38(9)
Cl(1) Mo(1) P(3) C(37) -157.56(12)
Cl(1) Mo(1) P(4) N(2) -89.58(8)
Cl(1) Mo(1) P(4) C(49) 24.90(12)
Cl(1) Mo(1) P(4) C(55) 156.17(10)
Cl(2) Mo(1) P(1) N(1) -95.24(8)
Cl(2) Mo(1) P(1) C(1) 150.22(13)
Cl(2) Mo(1) P(1) C(7) 17.71(9)
Cl(2) Mo(1) P(2) N(1) 91.68(8)
Cl(2) Mo(1) P(2) C(19) -155.02(10)
Cl(2) Mo(1) P(2) C(25) -19.55(13)
Cl(2) Mo(1) P(3) N(2) -90.41(8)
Cl(2) Mo(1) P(3) C(31) 155.60(9)
Cl(2) Mo(1) P(3) C(37) 23.42(12)
Cl(2) Mo(1) P(4) N(2) 90.57(8)
Cl(2) Mo(1) P(4) C(49) -154.94(12)
Cl(2) Mo(1) P(4) C(55) -23.68(10)
P(1) Mo(1) P(2) N(1) 2.05(8)
P(1) Mo(1) P(2) C(19) 115.35(10)
P(1) Mo(1) P(2) C(25) -109.18(13)
P(2) Mo(1) P(1) N(1) -2.05(7)
P(2) Mo(1) P(1) C(1) -116.59(13)
P(2) Mo(1) P(1) C(7) 110.90(9)
P(1) Mo(1) P(3) N(2) 81.8(6)
P(1) Mo(1) P(3) C(31) -32.2(6)
P(1) Mo(1) P(3) C(37) -164.4(6)
P(3) Mo(1) P(1) N(1) 92.5(6)
P(3) Mo(1) P(1) C(1) -22.0(6)
P(3) Mo(1) P(1) C(7) -154.5(6)
P(1) Mo(1) P(4) N(2) -177.90(8)
P(1) Mo(1) P(4) C(49) -63.41(12)
P(1) Mo(1) P(4) C(55) 67.85(10)
P(4) Mo(1) P(1) N(1) 173.20(8)
P(4) Mo(1) P(1) C(1) 58.67(13)
P(4) Mo(1) P(1) C(7) -73.85(9)
P(2) Mo(1) P(3) N(2) 175.45(8)
P(2) Mo(1) P(3) C(31) 61.46(9)
P(2) Mo(1) P(3) C(37) -70.71(12)
P(3) Mo(1) P(2) N(1) -175.60(8)
P(3) Mo(1) P(2) C(19) -62.31(10)
P(3) Mo(1) P(2) C(25) 73.16(13)
P(2) Mo(1) P(4) N(2) -93.5(3)
P(2) Mo(1) P(4) C(49) 20.9(4)
P(2) Mo(1) P(4) C(55) 152.2(3)
P(4) Mo(1) P(2) N(1) -84.2(3)
P(4) Mo(1) P(2) C(19) 29.1(3)
P(4) Mo(1) P(2) C(25) 164.6(3)
P(3) Mo(1) P(4) N(2) -0.22(8)
P(3) Mo(1) P(4) C(49) 114.27(12)
P(3) Mo(1) P(4) C(55) -114.47(10)
P(4) Mo(1) P(3) N(2) 0.22(8)
P(4) Mo(1) P(3) C(31) -113.77(9)
P(4) Mo(1) P(3) C(37) 114.05(12)
Mo(1) P(1) N(1) P(2) 2.83(11)
Mo(1) P(1) N(1) C(13) -176.9(2)
Mo(1) P(1) C(1) C(2) -14.7(3)
Mo(1) P(1) C(1) C(6) 166.8(2)
Mo(1) P(1) C(7) C(8) -65.0(2)
Mo(1) P(1) C(7) C(12) 105.7(2)
N(1) P(1) C(1) C(2) -123.9(2)
N(1) P(1) C(1) C(6) 57.7(3)
C(1) P(1) N(1) P(2) 133.34(13)
C(1) P(1) N(1) C(13) -46.4(2)
N(1) P(1) C(7) C(8) 40.7(2)
N(1) P(1) C(7) C(12) -148.6(2)
C(7) P(1) N(1) P(2) -118.83(13)
C(7) P(1) N(1) C(13) 61.5(2)
C(1) P(1) C(7) C(8) 152.1(2)
C(1) P(1) C(7) C(12) -37.3(2)
C(7) P(1) C(1) C(2) 123.8(2)
C(7) P(1) C(1) C(6) -54.7(2)
Mo(1) P(2) N(1) P(1) -2.80(10)
Mo(1) P(2) N(1) C(13) 176.9(2)
Mo(1) P(2) C(19) C(20) -62.2(2)
Mo(1) P(2) C(19) C(24) 107.7(2)
Mo(1) P(2) C(25) C(26) 170.3(2)
Mo(1) P(2) C(25) C(30) -3.7(3)
N(1) P(2) C(19) C(20) 43.1(2)
N(1) P(2) C(19) C(24) -147.0(2)
C(19) P(2) N(1) P(1) -124.68(12)
C(19) P(2) N(1) C(13) 55.0(2)
N(1) P(2) C(25) C(26) 63.6(2)
N(1) P(2) C(25) C(30) -110.3(2)
C(25) P(2) N(1) P(1) 128.06(13)
C(25) P(2) N(1) C(13) -52.2(2)
C(19) P(2) C(25) C(26) -48.7(2)
C(19) P(2) C(25) C(30) 137.4(2)
C(25) P(2) C(19) C(20) 152.1(2)
C(25) P(2) C(19) C(24) -38.0(2)
Mo(1) P(3) N(2) P(4) -0.29(11)
Mo(1) P(3) N(2) C(43) 178.6(2)
Mo(1) P(3) C(31) C(32) -35.3(2)
Mo(1) P(3) C(31) C(36) 145.8(2)
Mo(1) P(3) C(37) C(38) 120.2(2)
Mo(1) P(3) C(37) C(42) -53.4(2)
N(2) P(3) C(31) C(32) -142.4(2)
N(2) P(3) C(31) C(36) 38.7(2)
C(31) P(3) N(2) P(4) 123.14(13)
C(31) P(3) N(2) C(43) -57.9(2)
N(2) P(3) C(37) C(38) -131.8(2)
N(2) P(3) C(37) C(42) 54.6(2)
C(37) P(3) N(2) P(4) -126.87(13)
C(37) P(3) N(2) C(43) 52.0(2)
C(31) P(3) C(37) C(38) -18.4(2)
C(31) P(3) C(37) C(42) 168.0(2)
C(37) P(3) C(31) C(32) 105.0(2)
C(37) P(3) C(31) C(36) -74.0(2)
Mo(1) P(4) N(2) P(3) 0.29(11)
Mo(1) P(4) N(2) C(43) -178.6(2)
Mo(1) P(4) C(49) C(50) -58.7(2)
Mo(1) P(4) C(49) C(54) 113.3(2)
Mo(1) P(4) C(55) C(56) 160.05(18)
Mo(1) P(4) C(55) C(60) -24.9(2)
N(2) P(4) C(49) C(50) 49.2(2)
N(2) P(4) C(49) C(54) -138.9(2)
C(49) P(4) N(2) P(3) -124.92(13)
C(49) P(4) N(2) C(43) 56.2(2)
N(2) P(4) C(55) C(56) 51.9(2)
N(2) P(4) C(55) C(60) -133.0(2)
C(55) P(4) N(2) P(3) 126.73(12)
C(55) P(4) N(2) C(43) -52.2(2)
C(49) P(4) C(55) C(56) -60.9(2)
C(49) P(4) C(55) C(60) 114.1(2)
C(55) P(4) C(49) C(50) 161.6(2)
C(55) P(4) C(49) C(54) -26.5(2)
C(61) O(1) C(64) C(63) -35.0(7)
C(64) O(1) C(61) C(62) 40.4(10)
P(1) N(1) C(13) C(14) -89.9(2)
P(1) N(1) C(13) C(18) 91.3(3)
P(2) N(1) C(13) C(14) 90.4(3)
P(2) N(1) C(13) C(18) -88.4(2)
P(3) N(2) C(43) C(44) -67.1(4)
P(3) N(2) C(43) C(48) 112.4(2)
P(4) N(2) C(43) C(44) 111.6(2)
P(4) N(2) C(43) C(48) -69.0(3)
P(1) C(1) C(2) C(3) -178.8(2)
P(1) C(1) C(6) C(5) 179.8(2)
C(2) C(1) C(6) C(5) 1.3(5)
C(6) C(1) C(2) C(3) -0.3(5)
C(1) C(2) C(3) C(4) -0.5(5)
C(2) C(3) C(4) C(5) 0.2(5)
C(3) C(4) C(5) C(6) 0.9(6)
C(4) C(5) C(6) C(1) -1.6(5)
P(1) C(7) C(8) C(9) 171.5(2)
P(1) C(7) C(12) C(11) -170.3(2)
C(8) C(7) C(12) C(11) 0.7(4)
C(12) C(7) C(8) C(9) 0.8(4)
C(7) C(8) C(9) C(10) -1.3(4)
C(8) C(9) C(10) C(11) 0.2(4)
C(9) C(10) C(11) C(12) 1.3(5)
C(10) C(11) C(12) C(7) -1.8(4)
N(1) C(13) C(14) C(15) -179.6(2)
N(1) C(13) C(18) C(17) 179.4(2)
C(14) C(13) C(18) C(17) 0.6(4)
C(18) C(13) C(14) C(15) -0.8(4)
C(13) C(14) C(15) C(16) 1.6(5)
C(14) C(15) C(16) C(17) -2.1(5)
C(15) C(16) C(17) C(18) 1.8(5)
C(16) C(17) C(18) C(13) -1.1(5)
P(2) C(19) C(20) C(21) 171.6(2)
P(2) C(19) C(24) C(23) -171.4(2)
C(20) C(19) C(24) C(23) -1.2(4)
C(24) C(19) C(20) C(21) 1.5(4)
C(19) C(20) C(21) C(22) -1.2(4)
C(20) C(21) C(22) C(23) 0.5(4)
C(21) C(22) C(23) C(24) -0.2(4)
C(22) C(23) C(24) C(19) 0.5(4)
P(2) C(25) C(26) C(27) -174.3(2)
P(2) C(25) C(30) C(29) 174.3(3)
C(26) C(25) C(30) C(29) 0.1(4)
C(30) C(25) C(26) C(27) -0.2(4)
C(25) C(26) C(27) C(28) 1.1(5)
C(26) C(27) C(28) C(29) -1.9(5)
C(27) C(28) C(29) C(30) 1.8(6)
C(28) C(29) C(30) C(25) -0.9(6)
P(3) C(31) C(32) C(33) -179.93(18)
P(3) C(31) C(36) C(35) -179.3(2)
C(32) C(31) C(36) C(35) 1.7(4)
C(36) C(31) C(32) C(33) -0.9(4)
C(31) C(32) C(33) C(34) -0.9(4)
C(32) C(33) C(34) C(35) 1.8(4)
C(33) C(34) C(35) C(36) -0.9(4)
C(34) C(35) C(36) C(31) -0.8(4)
P(3) C(37) C(38) C(39) -174.2(2)
P(3) C(37) C(42) C(41) 174.7(2)
C(38) C(37) C(42) C(41) 0.9(4)
C(42) C(37) C(38) C(39) -0.5(4)
C(37) C(38) C(39) C(40) -0.5(4)
C(38) C(39) C(40) C(41) 1.0(4)
C(39) C(40) C(41) C(42) -0.5(4)
C(40) C(41) C(42) C(37) -0.4(4)
N(2) C(43) C(44) C(45) 178.3(3)
N(2) C(43) C(48) C(47) -179.3(3)
C(44) C(43) C(48) C(47) 0.1(4)
C(48) C(43) C(44) C(45) -1.2(5)
C(43) C(44) C(45) C(46) 1.6(5)
C(44) C(45) C(46) C(47) -1.0(5)
C(45) C(46) C(47) C(48) -0.0(5)
C(46) C(47) C(48) C(43) 0.5(5)
P(4) C(49) C(50) C(51) 173.5(2)
P(4) C(49) C(54) C(53) -172.4(2)
C(50) C(49) C(54) C(53) -0.2(4)
C(54) C(49) C(50) C(51) 1.4(4)
C(49) C(50) C(51) C(52) -1.1(4)
C(50) C(51) C(52) C(53) -0.5(4)
C(51) C(52) C(53) C(54) 1.7(4)
C(52) C(53) C(54) C(49) -1.4(4)
P(4) C(55) C(56) C(57) 175.2(2)
P(4) C(55) C(60) C(59) -175.2(2)
C(56) C(55) C(60) C(59) -0.0(3)
C(60) C(55) C(56) C(57) 0.3(4)
C(55) C(56) C(57) C(58) -0.7(4)
C(56) C(57) C(58) C(59) 0.9(4)
C(57) C(58) C(59) C(60) -0.6(4)
C(58) C(59) C(60) C(55) 0.2(3)
O(1) C(61) C(62) C(63) -29.3(11)
C(61) C(62) C(63) C(64) 5.2(8)
C(62) C(63) C(64) O(1) 18.8(7)
